data_7119031
loop_
_publ_author_name
'Jin, Mingoo'
'Seki, Tomohiro'
'Ito, Hajime'

_publ_section_title
;
 Luminescent mechanochromism of a chiral complex: distinct crystal
 structures and color changes of racemic and homochiral gold( <scp>i</scp>
 ) isocyanide complexes with a binaphthyl moiety
;
_journal_issue 52
_journal_name_full 'Chem. Commun.'
_journal_page_first 8083
_journal_page_last 8086
_journal_paper_doi 10.1039/C6CC03541H
_journal_volume 52
_journal_year 2016
_chemical_absolute_configuration 'CHOOSE rm ad rmad syn or unk'
_chemical_formula_moiety 'C34.5 H23 Au2 Cl N2'
_chemical_formula_sum 'C34.5 H23 Au2 Cl N2'
_chemical_formula_weight 894.96
_chemical_name_common '(S)-binaphtyl gold(I)-isocyanide complex'
_chemical_name_systematic (S)-1G
_space_group_crystal_system orthorhombic
_space_group_IT_number 19
_space_group_name_Hall 'P 2ac 2ab'
_space_group_name_H-M_alt 'P 21 21 21'
_symmetry_space_group_name_Hall 'P 2ac 2ab'
_symmetry_space_group_name_H-M 'P 21 21 21'
_atom_sites_solution_hydrogens geom
_atom_sites_solution_primary direct
_atom_sites_solution_secondary difmap
_audit_update_record
;
2016-04-05 deposited with the CCDC.
2016-05-06 downloaded from the CCDC.
;
_cell_angle_alpha 90.0000
_cell_angle_beta 90.0000
_cell_angle_gamma 90.0000
_cell_formula_units_Z 8
_cell_length_a 13.3962(12)
_cell_length_b 19.3637(16)
_cell_length_c 22.587(2)
_cell_measurement_reflns_used 10148
_cell_measurement_temperature 123
_cell_measurement_theta_max 27.47
_cell_measurement_theta_min 3.04
_cell_volume 5859.1(9)
_computing_cell_refinement 'RAPID AUTO'
_computing_data_collection 'RAPID AUTO (Rigaku, ????)'
_computing_data_reduction 'RAPID AUTO'
_computing_molecular_graphics 'CrystalStructure 4.1'
_computing_publication_material 'CrystalStructure 4.1 (Rigaku, 2014)'
_computing_structure_refinement 'SHELXL97 (Sheldrick, 2008)'
_computing_structure_solution 'SHELXS2013 (Sheldrick, 2008)'
_diffrn_ambient_temperature 123
_diffrn_detector_area_resol_mean 10.000
_diffrn_measured_fraction_theta_full 0.991
_diffrn_measured_fraction_theta_max 0.991
_diffrn_measurement_device_type 'Rigaku R-AXIS RAPID'
_diffrn_measurement_method \w
_diffrn_radiation_type 'Mo K\a'
_diffrn_radiation_wavelength 0.71075
_diffrn_reflns_av_R_equivalents 0.1505
_diffrn_reflns_Laue_measured_fraction_full 0.000
_diffrn_reflns_Laue_measured_fraction_max 0.000
_diffrn_reflns_limit_h_max 16
_diffrn_reflns_limit_h_min -16
_diffrn_reflns_limit_k_max 22
_diffrn_reflns_limit_k_min -23
_diffrn_reflns_limit_l_max 27
_diffrn_reflns_limit_l_min -27
_diffrn_reflns_number 48846
_diffrn_reflns_point_group_measured_fraction_full 0.000
_diffrn_reflns_point_group_measured_fraction_max 0.000
_diffrn_reflns_theta_full 26.000
_diffrn_reflns_theta_max 26.000
_diffrn_reflns_theta_min 3.041
_diffrn_standards_interval_count .
_diffrn_standards_number 0
_exptl_absorpt_coefficient_mu 10.157
_exptl_absorpt_correction_T_max 0.694
_exptl_absorpt_correction_T_min 0.145
_exptl_absorpt_correction_type multi-scan
_exptl_absorpt_process_details 'ABSCOR (Rigaku, 1995)'
_exptl_crystal_colour colorless
_exptl_crystal_density_diffrn 2.029
_exptl_crystal_density_method 'not measured'
_exptl_crystal_description platelet
_exptl_crystal_F_000 3352.00
_exptl_crystal_size_max 0.362
_exptl_crystal_size_mid 0.091
_exptl_crystal_size_min 0.036
_refine_diff_density_max 1.67
_refine_diff_density_min -1.74
_refine_ls_abs_structure_details 'Flack, H. D. (1983), Acta Cryst. A39, 876-881.  5094 Friedel Pairs'
_refine_ls_abs_structure_Flack 0.004(15)
_refine_ls_extinction_method none
_refine_ls_goodness_of_fit_ref 1.051
_refine_ls_hydrogen_treatment constr
_refine_ls_number_parameters 554
_refine_ls_number_reflns 11381
_refine_ls_number_restraints 588
_refine_ls_R_factor_all 0.0892
_refine_ls_R_factor_gt 0.0641
_refine_ls_shift/su_max 0.001
_refine_ls_structure_factor_coef Fsqd
_refine_ls_weighting_details 'w = 1/[\s^2^(Fo^2^)+(0.0415P)^2^] where P=(Fo^2^+2Fc^2^)/3'
_refine_ls_weighting_scheme calc
_refine_ls_wR_factor_gt 0.1251
_refine_ls_wR_factor_ref 0.1380
_reflns_number_gt 8543
_reflns_number_total 11381
_reflns_threshold_expression F^2^>2.0\s(F^2^)
_cod_data_source_file c6cc03541h2.cif
_cod_data_source_block MIN-030
_cod_original_cell_volume 5859.0(9)
_cod_database_code 7119031

loop_
_space_group_symop_id
_space_group_symop_operation_xyz
1 +X,+Y,+Z
2 1/2+X,1/2-Y,-Z
3 -X,1/2+Y,1/2-Z
4 1/2-X,-Y,1/2+Z

loop_
_atom_site_label
_atom_site_type_symbol
_atom_site_fract_x
_atom_site_fract_y
_atom_site_fract_z
_atom_site_U_iso_or_equiv
_atom_site_adp_type
_atom_site_occupancy
_atom_site_symmetry_multiplicity
_atom_site_calc_flag
_atom_site_refinement_flags
_atom_site_disorder_assembly
_atom_site_disorder_group
Au1 Au 0.01106(4) 0.75785(3) 0.20754(3) 0.03842(18) Uani 1 1 d . . .
Au2 Au -0.16126(5) 0.58193(3) 0.35282(3) 0.04091(18) Uani 1 1 d . . .
Au3 Au -0.07280(4) 0.73155(3) 0.33532(3) 0.03925(18) Uani 1 1 d . . .
Au4 Au 0.09156(5) 0.63540(3) 0.13578(3) 0.04242(19) Uani 1 1 d . . .
N69 N -0.1773(9) 0.5520(6) 0.2181(7) 0.038(3) Uani 1 1 d U . .
N70 N -0.2038(10) 0.7045(6) 0.1817(7) 0.038(4) Uani 1 1 d . . .
N71 N 0.1391(10) 0.6656(6) 0.3464(7) 0.046(4) Uani 1 1 d U . .
N72 N 0.1181(9) 0.5519(6) 0.2514(7) 0.035(3) Uani 1 1 d U . .
C14 C 0.2596(8) 0.5734(6) 0.3455(7) 0.033(4) Uani 1 1 d DU . .
C24 C 0.1753(8) 0.5198(6) 0.3502(7) 0.032(3) Uani 1 1 d DU . .
C5 C 0.53582(17) 0.5830(2) 0.33221(18) 0.046(4) Uani 1 1 d GU . .
H5 H 0.5869 0.6169 0.3294 0.055 Uiso 1 1 calc R . .
C6 C 0.56032(18) 0.5133(2) 0.33209(19) 0.051(4) Uani 1 1 d GU . .
H6 H 0.6282 0.4995 0.3292 0.061 Uiso 1 1 calc R . .
C7 C 0.48551(19) 0.46376(19) 0.33617(18) 0.046(4) Uani 1 1 d GU . .
H7 H 0.5023 0.4161 0.3361 0.056 Uiso 1 1 calc R . .
C8 C 0.38621(19) 0.48400(16) 0.34036(16) 0.040(4) Uani 1 1 d GU . .
H8 H 0.3351 0.4502 0.3432 0.048 Uiso 1 1 calc R . .
C9 C 0.36173(17) 0.55375(16) 0.34047(15) 0.037(4) Uani 1 1 d GU . .
C10 C 0.43652(17) 0.60328(17) 0.33639(16) 0.037(3) Uani 1 1 d GU . .
C11 C 0.41204(17) 0.67303(17) 0.33651(16) 0.042(4) Uani 1 1 d GU . .
H11 H 0.4632 0.7069 0.3337 0.051 Uiso 1 1 calc R . .
C12 C 0.31275(18) 0.69327(15) 0.34070(14) 0.038(4) Uani 1 1 d GU . .
H12 H 0.2960 0.7409 0.3408 0.045 Uiso 1 1 calc R . .
C13 C 0.23794(17) 0.64375(13) 0.34477(13) 0.032(3) Uani 1 1 d GU . .
C15 C 0.0722(3) 0.39036(14) 0.45537(15) 0.047(4) Uani 1 1 d GU . .
H15 H 0.0202 0.3571 0.4571 0.056 Uiso 1 1 calc R . .
C16 C 0.1357(3) 0.39909(17) 0.50346(15) 0.049(4) Uani 1 1 d GU . .
H16 H 0.1271 0.3717 0.5380 0.059 Uiso 1 1 calc R . .
C17 C 0.2118(3) 0.44783(17) 0.50101(14) 0.049(4) Uani 1 1 d GU . .
H17 H 0.2552 0.4538 0.5339 0.059 Uiso 1 1 calc R . .
C18 C 0.2244(2) 0.48782(15) 0.45044(14) 0.048(4) Uani 1 1 d GU . .
H18 H 0.2764 0.5211 0.4488 0.058 Uiso 1 1 calc R . .
C19 C 0.1609(2) 0.47909(13) 0.40235(13) 0.041(3) Uani 1 1 d GU . .
C20 C 0.0848(2) 0.43035(13) 0.40482(14) 0.044(3) Uani 1 1 d GU . .
C21 C 0.0213(2) 0.42161(11) 0.35673(14) 0.042(3) Uani 1 1 d GU . .
H21 H -0.0307 0.3883 0.3584 0.051 Uiso 1 1 calc R . .
C22 C 0.03387(19) 0.46161(10) 0.30617(13) 0.038(3) Uani 1 1 d GU . .
H22 H -0.0095 0.4556 0.2733 0.046 Uiso 1 1 calc R . .
C23 C 0.10994(18) 0.51035(11) 0.30371(12) 0.036(3) Uani 1 1 d GU . .
C25 C -0.33170(17) 0.61989(13) 0.15220(13) 0.038(4) Uani 1 1 d GU . .
C26 C -0.30368(17) 0.68136(12) 0.17928(13) 0.037(4) Uani 1 1 d GU . .
C27 C -0.37497(17) 0.72212(14) 0.20716(14) 0.043(4) Uani 1 1 d GU . .
H27 H -0.3558 0.7641 0.2257 0.052 Uiso 1 1 calc R . .
C28 C -0.47430(17) 0.70140(16) 0.20797(15) 0.038(3) Uani 1 1 d GU . .
H28 H -0.5230 0.7293 0.2270 0.046 Uiso 1 1 calc R . .
C29 C -0.50234(17) 0.63994(17) 0.18090(16) 0.036(3) Uani 1 1 d GU . .
C30 C -0.43105(17) 0.59917(15) 0.15300(14) 0.037(3) Uani 1 1 d GU . .
C31 C -0.45908(19) 0.53771(16) 0.12592(15) 0.040(4) Uani 1 1 d GU . .
H31 H -0.4104 0.5099 0.1069 0.048 Uiso 1 1 calc R . .
C32 C -0.5584(2) 0.51699(19) 0.12672(17) 0.044(4) Uani 1 1 d GU . .
H32 H -0.5776 0.4750 0.1082 0.053 Uiso 1 1 calc R . .
C33 C -0.62972(18) 0.5578(2) 0.15461(18) 0.048(4) Uani 1 1 d GU . .
H33 H -0.6976 0.5436 0.1552 0.057 Uiso 1 1 calc R . .
C34 C -0.60169(17) 0.61922(19) 0.18170(17) 0.045(4) Uani 1 1 d GU . .
H34 H -0.6504 0.6471 0.2008 0.055 Uiso 1 1 calc R . .
C35 C -0.0949(2) 0.50340(13) 0.06951(12) 0.049(4) Uani 1 1 d GU . .
H35 H -0.0423 0.4774 0.0522 0.059 Uiso 1 1 calc R . .
C36 C -0.1043(2) 0.50652(11) 0.13073(12) 0.052(4) Uani 1 1 d GU . .
H36 H -0.0582 0.4827 0.1553 0.062 Uiso 1 1 calc R . .
C37 C -0.18123(18) 0.54456(11) 0.15608(12) 0.042(3) Uani 1 1 d GU . .
C38 C -0.24876(19) 0.57946(12) 0.12021(12) 0.033(3) Uani 1 1 d GU . .
C39 C -0.2394(2) 0.57633(14) 0.05897(12) 0.043(3) Uani 1 1 d GU . .
C40 C -0.1624(2) 0.53831(14) 0.03363(12) 0.045(3) Uani 1 1 d GU . .
C41 C -0.1531(3) 0.53518(17) -0.02761(12) 0.052(4) Uani 1 1 d GU . .
H41 H -0.1005 0.5092 -0.0449 0.063 Uiso 1 1 calc R . .
C42 C -0.2206(3) 0.57009(18) -0.06349(12) 0.058(4) Uani 1 1 d GU . .
H42 H -0.2142 0.5680 -0.1053 0.070 Uiso 1 1 calc R . .
C43 C -0.2975(3) 0.60811(18) -0.03814(12) 0.054(4) Uani 1 1 d GU . .
H43 H -0.3437 0.6320 -0.0627 0.064 Uiso 1 1 calc R . .
C44 C -0.3069(2) 0.61124(16) 0.02310(12) 0.041(3) Uani 1 1 d GU . .
H44 H -0.3595 0.6372 0.0404 0.050 Uiso 1 1 calc R . .
C45 C -0.2038(2) 0.78500(12) 0.32704(13) 0.045(4) Uani 1 1 d GU . .
C46 C -0.2891(2) 0.76541(14) 0.35781(13) 0.049(4) Uani 1 1 d GU . .
H46 H -0.2879 0.7257 0.3825 0.058 Uiso 1 1 calc R . .
C47 C -0.3762(2) 0.80395(16) 0.35248(15) 0.052(4) Uani 1 1 d GU . .
H47 H -0.4345 0.7906 0.3735 0.063 Uiso 1 1 calc R . .
C48 C -0.3780(2) 0.86208(15) 0.31641(16) 0.064(5) Uani 1 1 d GU . .
H48 H -0.4375 0.8884 0.3128 0.077 Uiso 1 1 calc R . .
C49 C -0.2927(2) 0.88168(13) 0.28563(16) 0.064(5) Uani 1 1 d GU . .
H49 H -0.2940 0.9214 0.2610 0.077 Uiso 1 1 calc R . .
C50 C -0.2056(2) 0.84314(11) 0.29095(14) 0.050(4) Uani 1 1 d GU . .
H50 H -0.1474 0.8565 0.2699 0.060 Uiso 1 1 calc R . .
C51 C -0.1442(2) 0.60192(15) 0.44164(11) 0.044(4) Uani 1 1 d GU . .
C52 C -0.0487(2) 0.60107(15) 0.46562(11) 0.045(4) Uani 1 1 d GU . .
H52 H 0.0069 0.5894 0.4414 0.054 Uiso 1 1 calc R . .
C53 C -0.0344(3) 0.61731(18) 0.52496(11) 0.054(4) Uani 1 1 d GU . .
H53 H 0.0309 0.6167 0.5414 0.064 Uiso 1 1 calc R . .
C54 C -0.1156(3) 0.6344(2) 0.56032(11) 0.056(4) Uani 1 1 d GU . .
H54 H -0.1059 0.6455 0.6009 0.067 Uiso 1 1 calc R . .
C55 C -0.2112(3) 0.6352(2) 0.53634(11) 0.052(4) Uani 1 1 d GU . .
H55 H -0.2667 0.6469 0.5605 0.062 Uiso 1 1 calc R . .
C56 C -0.2255(2) 0.61901(17) 0.47700(12) 0.048(4) Uani 1 1 d GU . .
H56 H -0.2908 0.6196 0.4606 0.057 Uiso 1 1 calc R . .
C57 C 0.1482(2) 0.80288(11) 0.22981(13) 0.042(4) Uani 1 1 d GU . .
C58 C 0.2290(2) 0.79596(13) 0.19168(14) 0.042(4) Uani 1 1 d GU . .
H58 H 0.2230 0.7687 0.1569 0.050 Uiso 1 1 calc R . .
C59 C 0.3186(2) 0.82896(15) 0.20442(16) 0.046(4) Uani 1 1 d GU . .
H59 H 0.3738 0.8242 0.1784 0.055 Uiso 1 1 calc R . .
C60 C 0.3273(2) 0.86893(15) 0.25527(17) 0.042(4) Uani 1 1 d GU . .
H60 H 0.3886 0.8915 0.2640 0.050 Uiso 1 1 calc R . .
C61 C 0.2465(2) 0.87586(13) 0.29340(16) 0.048(4) Uani 1 1 d GU . .
H61 H 0.2525 0.9032 0.3282 0.058 Uiso 1 1 calc R . .
C62 C 0.1569(2) 0.84285(11) 0.28067(14) 0.042(3) Uani 1 1 d GU . .
H62 H 0.1017 0.8476 0.3067 0.050 Uiso 1 1 calc R . .
C63 C 0.0602(2) 0.67959(15) 0.05360(11) 0.040(4) Uani 1 1 d G . .
C64 C 0.1355(2) 0.69102(17) 0.01240(12) 0.069(6) Uani 1 1 d G . .
H64 H 0.2031 0.6823 0.0227 0.083 Uiso 1 1 calc R . .
C65 C 0.1119(3) 0.71518(19) -0.04383(12) 0.076(6) Uani 1 1 d GU . .
H65 H 0.1633 0.7230 -0.0720 0.091 Uiso 1 1 calc R . .
C66 C 0.0129(3) 0.72790(19) -0.05886(11) 0.084(6) Uani 1 1 d GU . .
H66 H -0.0032 0.7444 -0.0973 0.100 Uiso 1 1 calc R . .
C67 C -0.0623(2) 0.71648(17) -0.01768(11) 0.069(5) Uani 1 1 d GU . .
H67 H -0.1300 0.7252 -0.0280 0.083 Uiso 1 1 calc R . .
C68 C -0.0387(2) 0.69231(14) 0.03856(11) 0.050(4) Uani 1 1 d GU . .
H68 H -0.0902 0.6845 0.0667 0.061 Uiso 1 1 calc R . .
C73 C 0.1171(12) 0.5837(8) 0.2093(10) 0.046(4) Uani 1 1 d U . .
C74 C 0.0589(13) 0.6888(8) 0.3461(9) 0.055(5) Uani 1 1 d U . .
C75 C -0.1242(14) 0.7245(8) 0.1879(9) 0.052(5) Uani 1 1 d . . .
C76 C -0.1734(12) 0.5635(8) 0.2682(8) 0.041(4) Uani 1 1 d U . .
C79 C 0.3364(10) 0.6454(19) 0.5112(17) 0.103(4) Uani 0.50 1 d PGU A 1
H79A H 0.3243 0.5953 0.5057 0.123 Uiso 0.50 1 calc PR A 1
H79B H 0.3366 0.6524 0.5547 0.123 Uiso 0.50 1 calc PR A 1
Cl77 Cl 0.4653(9) 0.6545(10) 0.4920(9) 0.146(7) Uani 0.50 1 d PGU A 1
Cl78 Cl 0.2495(9) 0.6737(6) 0.4946(6) 0.103(4) Uani 0.50 1 d PGU A 1
C80 C 0.3992(13) 0.7069(12) 0.515(3) 0.142(9) Uani 0.50 1 d PGU B 2
H80A H 0.3644 0.7193 0.4778 0.170 Uiso 0.50 1 calc PR B 2
H80B H 0.3872 0.7433 0.5449 0.170 Uiso 0.50 1 calc PR B 2
Cl81 Cl 0.5370(10) 0.6926(6) 0.5022(8) 0.118(5) Uani 0.50 1 d PGU B 2
Cl82 Cl 0.3552(11) 0.6102(8) 0.5456(9) 0.164(7) Uani 0.50 1 d PGU B 2

loop_
_atom_site_aniso_label
_atom_site_aniso_U_11
_atom_site_aniso_U_22
_atom_site_aniso_U_33
_atom_site_aniso_U_23
_atom_site_aniso_U_13
_atom_site_aniso_U_12
Au1 0.0350(3) 0.0359(3) 0.0443(5) 0.0008(3) 0.0013(3) -0.0018(3)
Au2 0.0434(4) 0.0381(3) 0.0412(5) 0.0000(3) 0.0005(3) 0.0006(3)
Au3 0.0368(3) 0.0371(3) 0.0439(5) 0.0015(3) 0.0033(3) 0.0053(3)
Au4 0.0418(4) 0.0391(3) 0.0464(5) -0.0006(3) 0.0001(3) -0.0009(3)
N69 0.041(6) 0.033(6) 0.041(7) 0.003(6) -0.009(6) 0.010(5)
N70 0.033(7) 0.030(6) 0.052(11) -0.002(7) 0.001(7) 0.007(6)
N71 0.046(7) 0.037(7) 0.055(11) -0.007(7) 0.004(8) -0.007(6)
N72 0.027(7) 0.036(7) 0.042(10) -0.006(6) -0.003(6) -0.005(6)
C14 0.025(5) 0.036(6) 0.039(10) 0.003(7) 0.002(7) 0.001(5)
C24 0.021(6) 0.039(7) 0.037(8) -0.006(6) 0.011(6) 0.003(6)
C5 0.032(6) 0.062(7) 0.045(11) 0.005(9) 0.008(8) 0.006(6)
C6 0.034(7) 0.065(8) 0.055(12) 0.015(9) -0.015(8) 0.013(6)
C7 0.032(7) 0.058(7) 0.049(11) 0.010(9) 0.000(8) 0.013(6)
C8 0.038(6) 0.042(6) 0.039(11) -0.003(8) -0.006(8) 0.009(6)
C9 0.031(6) 0.042(6) 0.037(10) 0.001(7) 0.002(7) 0.005(5)
C10 0.028(5) 0.049(6) 0.033(9) 0.009(7) 0.001(7) 0.002(5)
C11 0.031(6) 0.045(6) 0.052(11) 0.009(8) 0.008(8) -0.002(6)
C12 0.034(7) 0.034(6) 0.046(11) 0.004(8) 0.008(8) -0.003(5)
C13 0.032(6) 0.037(6) 0.026(9) -0.007(7) -0.014(7) -0.004(5)
C15 0.038(8) 0.025(7) 0.077(10) 0.009(7) 0.004(7) -0.010(7)
C16 0.055(9) 0.036(8) 0.056(10) 0.008(8) 0.012(7) -0.001(7)
C17 0.044(9) 0.062(10) 0.041(10) 0.007(8) 0.002(8) -0.004(7)
C18 0.045(9) 0.051(9) 0.048(10) 0.010(7) 0.003(7) 0.000(7)
C19 0.037(8) 0.042(8) 0.046(8) 0.011(7) 0.003(6) -0.004(6)
C20 0.046(8) 0.030(7) 0.057(9) -0.003(6) 0.012(7) 0.004(6)
C21 0.044(8) 0.022(6) 0.061(9) -0.010(6) 0.011(7) -0.004(6)
C22 0.036(7) 0.031(7) 0.048(9) -0.014(6) 0.000(7) 0.004(6)
C23 0.028(7) 0.038(7) 0.041(9) 0.003(7) 0.001(6) -0.003(6)
C25 0.036(6) 0.054(8) 0.024(9) -0.010(7) 0.001(7) -0.007(6)
C26 0.031(7) 0.045(8) 0.034(10) 0.006(7) -0.011(7) 0.001(6)
C27 0.056(8) 0.033(7) 0.041(11) 0.001(7) -0.008(8) -0.005(6)
C28 0.042(7) 0.041(7) 0.031(10) 0.006(6) 0.010(7) 0.003(6)
C29 0.037(6) 0.044(7) 0.026(9) -0.001(6) -0.004(7) 0.001(6)
C30 0.036(6) 0.049(7) 0.026(9) -0.006(6) 0.007(7) -0.007(5)
C31 0.044(7) 0.029(6) 0.048(11) 0.004(6) 0.003(7) -0.004(6)
C32 0.052(8) 0.036(7) 0.046(11) 0.006(7) -0.008(8) -0.011(6)
C33 0.043(7) 0.050(8) 0.050(13) 0.012(7) 0.008(8) -0.014(6)
C34 0.038(6) 0.052(8) 0.046(11) 0.001(7) 0.014(8) 0.001(6)
C35 0.050(9) 0.041(8) 0.057(8) 0.005(8) 0.024(8) -0.004(7)
C36 0.046(9) 0.060(9) 0.050(9) 0.010(8) 0.013(8) -0.004(7)
C37 0.031(8) 0.044(8) 0.051(9) -0.008(7) -0.006(6) -0.015(6)
C38 0.034(7) 0.031(7) 0.034(7) -0.004(6) 0.007(6) -0.019(6)
C39 0.031(7) 0.060(9) 0.037(7) 0.008(7) 0.014(6) -0.010(6)
C40 0.057(8) 0.033(8) 0.044(7) -0.009(7) 0.014(7) -0.009(6)
C41 0.064(10) 0.043(9) 0.049(8) -0.016(8) 0.020(8) -0.016(7)
C42 0.053(10) 0.086(13) 0.035(9) -0.018(8) 0.013(7) -0.021(8)
C43 0.050(9) 0.075(11) 0.036(8) -0.005(9) -0.005(8) -0.009(7)
C44 0.044(8) 0.050(9) 0.030(7) -0.007(7) 0.000(6) -0.014(6)
C45 0.060(8) 0.049(8) 0.028(10) -0.007(7) 0.000(7) 0.013(7)
C46 0.047(8) 0.047(8) 0.053(11) -0.024(8) 0.003(7) -0.004(6)
C47 0.031(7) 0.066(9) 0.060(13) -0.034(8) 0.001(8) -0.008(7)
C48 0.059(9) 0.062(9) 0.072(15) -0.037(8) -0.019(8) 0.019(9)
C49 0.070(10) 0.050(9) 0.073(15) -0.002(9) -0.021(9) 0.007(8)
C50 0.050(8) 0.029(7) 0.072(13) 0.003(7) -0.027(8) -0.002(6)
C51 0.039(7) 0.037(8) 0.055(10) 0.004(8) -0.001(6) 0.006(7)
C52 0.049(7) 0.044(8) 0.042(9) -0.004(8) -0.002(7) 0.001(8)
C53 0.061(8) 0.050(9) 0.050(10) -0.009(9) -0.009(7) 0.013(9)
C54 0.066(9) 0.063(10) 0.038(10) -0.002(9) 0.001(7) 0.003(10)
C55 0.060(8) 0.053(9) 0.043(9) 0.010(9) 0.001(8) -0.003(9)
C56 0.046(7) 0.052(9) 0.046(9) 0.004(8) -0.004(7) 0.010(8)
C57 0.048(8) 0.027(7) 0.050(10) 0.009(6) 0.007(7) -0.001(7)
C58 0.048(8) 0.025(7) 0.053(11) 0.002(7) 0.016(7) -0.007(7)
C59 0.031(7) 0.051(9) 0.057(11) 0.012(7) 0.011(8) 0.005(7)
C60 0.038(7) 0.033(8) 0.055(11) 0.013(7) -0.007(7) -0.004(7)
C61 0.045(8) 0.034(8) 0.065(11) 0.000(8) 0.005(7) -0.013(7)
C62 0.034(6) 0.051(9) 0.040(9) 0.007(7) -0.006(7) 0.015(7)
C63 0.035(9) 0.039(8) 0.046(12) -0.009(8) 0.011(8) -0.013(8)
C64 0.062(12) 0.064(12) 0.082(19) 0.028(12) 0.008(12) 0.003(10)
C65 0.116(12) 0.060(11) 0.052(15) 0.014(10) 0.031(12) -0.014(12)
C66 0.137(15) 0.057(10) 0.057(13) 0.010(10) 0.000(11) 0.003(14)
C67 0.092(12) 0.052(10) 0.063(12) -0.001(9) -0.021(9) -0.017(10)
C68 0.037(9) 0.063(11) 0.052(11) -0.011(9) 0.002(8) 0.003(8)
C73 0.040(9) 0.029(8) 0.070(13) 0.006(8) -0.010(10) 0.016(8)
C74 0.056(9) 0.043(9) 0.065(14) -0.012(9) 0.003(11) 0.004(8)
C75 0.057(11) 0.047(10) 0.051(14) 0.009(9) 0.023(10) 0.005(9)
C76 0.038(7) 0.041(7) 0.044(8) -0.006(6) -0.002(7) 0.022(6)
C79 0.146(8) 0.095(8) 0.067(10) -0.023(7) -0.016(8) -0.015(8)
Cl77 0.162(9) 0.180(17) 0.095(14) 0.012(13) 0.042(11) 0.047(12)
Cl78 0.145(8) 0.096(8) 0.067(10) -0.023(7) -0.016(8) -0.015(8)
C80 0.117(8) 0.171(11) 0.137(14) -0.042(9) -0.003(10) 0.039(9)
Cl81 0.126(8) 0.096(8) 0.131(13) 0.017(9) 0.017(10) 0.050(7)
Cl82 0.128(10) 0.158(10) 0.208(16) -0.111(10) 0.027(10) -0.026(9)

loop_
_atom_type_symbol
_atom_type_description
_atom_type_scat_dispersion_real
_atom_type_scat_dispersion_imag
_atom_type_scat_source
C C 0.0033 0.0016
;
International Tables for Crystallography
(Vol. C, Tables 4.2.6.8 and 6.1.1.4)
;
H H 0.0000 0.0000
;
International Tables for Crystallography
(Vol. C, Table 6.1.1.4)
;
Au Au -2.0133 8.8022
;
International Tables for Crystallography
(Vol. C, Tables 4.2.6.8 and 6.1.1.4)
;
Cl Cl 0.1484 0.1585
;
International Tables for Crystallography
(Vol. C, Tables 4.2.6.8 and 6.1.1.4)
;
N N 0.0061 0.0033
;
International Tables for Crystallography
(Vol. C, Tables 4.2.6.8 and 6.1.1.4)
;

loop_
_geom_angle_atom_site_label_1
_geom_angle_atom_site_label_2
_geom_angle_atom_site_label_3
_geom_angle
_geom_angle_site_symmetry_1
_geom_angle_site_symmetry_3
C75 Au1 C57 174.3(5) . .
C75 Au1 Au4 87.2(5) . .
C57 Au1 Au4 98.07(8) . .
C75 Au1 Au3 79.9(6) . .
C57 Au1 Au3 99.24(9) . .
Au4 Au1 Au3 119.10(3) . .
C76 Au2 C51 178.4(5) . .
C76 Au2 Au3 94.4(5) . .
C51 Au2 Au3 84.70(8) . .
C74 Au3 C45 174.3(5) . .
C74 Au3 Au1 82.0(6) . .
C45 Au3 Au1 98.10(9) . .
C74 Au3 Au2 86.2(5) . .
C45 Au3 Au2 98.84(8) . .
Au1 Au3 Au2 113.49(3) . .
C73 Au4 C63 173.6(5) . .
C73 Au4 Au1 90.5(5) . .
C63 Au4 Au1 94.72(9) . .
C76 N69 C37 174.7(14) . .
C75 N70 C26 175.0(17) . .
C74 N71 C13 174.7(15) . .
C73 N72 C23 174.8(14) . .
C13 C14 C9 117.5(7) . .
C13 C14 C24 120.5(9) . .
C9 C14 C24 122.0(9) . .
C23 C24 C19 117.9(7) . .
C23 C24 C14 120.2(12) . .
C19 C24 C14 121.9(12) . .
C6 C5 C10 120.0 . .
C5 C6 C7 120.0 . .
C8 C7 C6 120.0 . .
C7 C8 C9 120.0 . .
C10 C9 C8 120.0 . .
C10 C9 C14 120.9(4) . .
C8 C9 C14 119.1(4) . .
C11 C10 C9 120.0 . .
C11 C10 C5 120.0 . .
C9 C10 C5 120.0 . .
C10 C11 C12 120.0 . .
C11 C12 C13 120.0 . .
C12 C13 N71 118.6(5) . .
C12 C13 C14 121.7(4) . .
N71 C13 C14 119.8(7) . .
C20 C15 C16 120.0 . .
C15 C16 C17 120.0 . .
C18 C17 C16 120.0 . .
C17 C18 C19 120.0 . .
C18 C19 C20 120.0 . .
C18 C19 C24 119.6(5) . .
C20 C19 C24 120.4(5) . .
C15 C20 C21 120.0 . .
C15 C20 C19 120.0 . .
C21 C20 C19 120.0 . .
C22 C21 C20 120.0 . .
C23 C22 C21 120.0 . .
C24 C23 C22 121.7(5) . .
C24 C23 N72 120.3(7) . .
C22 C23 N72 118.0(5) . .
C26 C25 C30 120.0 . .
C26 C25 C38 116.6 . .
C30 C25 C38 123.4 . .
C25 C26 C27 120.0 . .
C25 C26 N70 123.1(5) . .
C27 C26 N70 116.9(5) . .
C26 C27 C28 120.0 . .
C29 C28 C27 120.0 . .
C28 C29 C30 120.0 . .
C28 C29 C34 120.0 . .
C30 C29 C34 120.0 . .
C31 C30 C29 120.0 . .
C31 C30 C25 120.0 . .
C29 C30 C25 120.0 . .
C30 C31 C32 120.0 . .
C33 C32 C31 120.0 . .
C34 C33 C32 120.0 . .
C33 C34 C29 120.0 . .
C40 C35 C36 120.0 . .
C35 C36 C37 120.0 . .
C38 C37 C36 120.0 . .
C38 C37 N69 123.7(5) . .
C36 C37 N69 115.9(5) . .
C37 C38 C39 120.0 . .
C37 C38 C25 116.3 . .
C39 C38 C25 123.7 . .
C44 C39 C40 120.0 . .
C44 C39 C38 120.0 . .
C40 C39 C38 120.0 . .
C35 C40 C39 120.0 . .
C35 C40 C41 120.0 . .
C39 C40 C41 120.0 . .
C42 C41 C40 120.0 . .
C43 C42 C41 120.0 . .
C42 C43 C44 120.0 . .
C39 C44 C43 120.0 . .
C50 C45 C46 120.0 . .
C50 C45 Au3 118.56(7) . .
C46 C45 Au3 121.42(7) . .
C47 C46 C45 120.0 . .
C48 C47 C46 120.0 . .
C47 C48 C49 120.0 . .
C50 C49 C48 120.0 . .
C49 C50 C45 120.0 . .
C56 C51 C52 120.0 . .
C56 C51 Au2 121.24(7) . .
C52 C51 Au2 118.70(7) . .
C53 C52 C51 120.0 . .
C54 C53 C52 120.0 . .
C55 C54 C53 120.0 . .
C54 C55 C56 120.0 . .
C55 C56 C51 120.0 . .
C62 C57 C58 120.0 . .
C62 C57 Au1 120.29(8) . .
C58 C57 Au1 119.62(8) . .
C59 C58 C57 120.0 . .
C58 C59 C60 120.0 . .
C59 C60 C61 120.0 . .
C62 C61 C60 120.0 . .
C61 C62 C57 120.0 . .
C68 C63 C64 120.0 . .
C68 C63 Au4 118.82(7) . .
C64 C63 Au4 120.97(7) . .
C65 C64 C63 120.0 . .
C64 C65 C66 120.0 . .
C67 C66 C65 120.0 . .
C66 C67 C68 120.0 . .
C63 C68 C67 120.0 . .
N72 C73 Au4 170.5(15) . .
N71 C74 Au3 172.8(19) . .
N70 C75 Au1 174.1(18) . .
N69 C76 Au2 177.8(14) . .
Cl78 C79 Cl77 136.8 . .
Cl81 C80 Cl82 101.2 . .

loop_
_geom_bond_atom_site_label_1
_geom_bond_atom_site_label_2
_geom_bond_distance
_geom_bond_site_symmetry_2
Au1 C75 1.974(19) .
Au1 C57 2.094(2) .
Au1 Au4 3.0680(9) .
Au1 Au3 3.1386(10) .
Au2 C76 1.952(19) .
Au2 C51 2.056(3) .
Au2 Au3 3.1552(9) .
Au3 C74 1.965(18) .
Au3 C45 2.047(2) .
Au4 C73 1.97(2) .
Au4 C63 2.087(3) .
N69 C76 1.15(2) .
N69 C37 1.409(15) .
N70 C75 1.143(19) .
N70 C26 1.412(13) .
N71 C74 1.164(19) .
N71 C13 1.390(13) .
N72 C73 1.13(2) .
N72 C23 1.434(15) .
C14 C13 1.393(12) .
C14 C9 1.424(12) .
C14 C24 1.5379(10) .
C24 C23 1.380(15) .
C24 C19 1.430(15) .
C5 C6 1.3899 .
C5 C10 1.3900 .
C6 C7 1.3901 .
C7 C8 1.3900 .
C8 C9 1.3900 .
C9 C10 1.3900 .
C10 C11 1.3900 .
C11 C12 1.3900 .
C12 C13 1.3900 .
C15 C20 1.3898 .
C15 C16 1.3899 .
C16 C17 1.3902 .
C17 C18 1.3900 .
C18 C19 1.3901 .
C19 C20 1.3902 .
C20 C21 1.3902 .
C21 C22 1.3900 .
C22 C23 1.3900 .
C25 C26 1.3898 .
C25 C30 1.3902 .
C25 C38 1.5394 .
C26 C27 1.3899 .
C27 C28 1.3900 .
C28 C29 1.3898 .
C29 C30 1.3902 .
C29 C34 1.3902 .
C30 C31 1.3898 .
C31 C32 1.3901 .
C32 C33 1.3900 .
C33 C34 1.3897 .
C35 C40 1.3899 .
C35 C36 1.3899 .
C36 C37 1.3901 .
C37 C38 1.3899 .
C38 C39 1.3900 .
C39 C44 1.3899 .
C39 C40 1.3900 .
C40 C41 1.3902 .
C41 C42 1.3900 .
C42 C43 1.3899 .
C43 C44 1.3901 .
C45 C50 1.3901 .
C45 C46 1.3901 .
C46 C47 1.3900 .
C47 C48 1.3897 .
C48 C49 1.3900 .
C49 C50 1.3899 .
C51 C56 1.3900 .
C51 C52 1.3901 .
C52 C53 1.3900 .
C53 C54 1.3900 .
C54 C55 1.3899 .
C55 C56 1.3900 .
C57 C62 1.3900 .
C57 C58 1.3901 .
C58 C59 1.3899 .
C59 C60 1.3899 .
C60 C61 1.3902 .
C61 C62 1.3898 .
C63 C68 1.3898 .
C63 C64 1.3901 .
C64 C65 1.3899 .
C65 C66 1.3900 .
C66 C67 1.3899 .
C67 C68 1.3902 .
C79 Cl78 1.3409 .
C79 Cl77 1.7888 .
C80 Cl81 1.8894 .
C80 Cl82 2.0817 .
